data_7244355
loop_
_publ_author_name
'Dwivedi, Bhavna'
'Kumar, Sunil'
'Das, Dinabandhu'

_publ_section_title
;
 Selective inclusion of p-xylene by bis-hydrazone compounds
;
_journal_issue 6
_journal_name_full CrystEngComm
_journal_page_first 1161
_journal_page_last 1165
_journal_paper_doi 10.1039/D1CE01569A
_journal_volume 24
_journal_year 2022
_chemical_formula_sum 'C28 H18 Br4 N4'
_chemical_formula_weight 730.10
_space_group_crystal_system tetragonal
_space_group_IT_number 86
_space_group_name_Hall '-P 4bc'
_space_group_name_H-M_alt 'P 42/n :2'
_atom_sites_solution_hydrogens geom
_audit_creation_method SHELXL-2018/3
_audit_update_record
;
2021-11-22 deposited with the CCDC.	2021-12-30 downloaded from the CCDC.
;
_cell_angle_alpha 90
_cell_angle_beta 90
_cell_angle_gamma 90
_cell_formula_units_Z 4
_cell_length_a 14.2289(6)
_cell_length_b 14.2289(6)
_cell_length_c 13.1662(8)
_cell_measurement_reflns_used 9903
_cell_measurement_temperature 100(2)
_cell_measurement_theta_max 26.70
_cell_measurement_theta_min 2.55
_cell_volume 2665.6(2)
_computing_cell_refinement 'Bruker SAINT'
_computing_data_collection 'Bruker APEX3'
_computing_data_reduction 'Bruker SAINT'
_computing_molecular_graphics 'Xseed-2017 (Barbour, 2017)'
_computing_structure_refinement 'SHELXL-2018/3 (Sheldrick, 2018)'
_computing_structure_solution 'SHELXT 2018/2 (Sheldrick, 2018)'
_diffrn_ambient_temperature 100(2)
_diffrn_measured_fraction_theta_full 1.000
_diffrn_measured_fraction_theta_max 0.996
_diffrn_measurement_device_type 'Bruker APEX-III Photon-II detector'
_diffrn_measurement_method 'phi and omega scan'
_diffrn_radiation_type MoK\a
_diffrn_radiation_wavelength 0.71073
_diffrn_reflns_av_R_equivalents 0.0417
_diffrn_reflns_av_unetI/netI 0.0193
_diffrn_reflns_Laue_measured_fraction_full 1.000
_diffrn_reflns_Laue_measured_fraction_max 0.996
_diffrn_reflns_limit_h_max 19
_diffrn_reflns_limit_h_min -19
_diffrn_reflns_limit_k_max 19
_diffrn_reflns_limit_k_min -19
_diffrn_reflns_limit_l_max 17
_diffrn_reflns_limit_l_min -17
_diffrn_reflns_number 46444
_diffrn_reflns_point_group_measured_fraction_full 1.000
_diffrn_reflns_point_group_measured_fraction_max 0.996
_diffrn_reflns_theta_full 25.000
_diffrn_reflns_theta_max 28.403
_diffrn_reflns_theta_min 2.107
_diffrn_source microfocus
_exptl_absorpt_coefficient_mu 6.064
_exptl_absorpt_correction_T_max 0.7457
_exptl_absorpt_correction_T_min 0.5640
_exptl_absorpt_correction_type multi-scan
_exptl_absorpt_process_details SADABS
_exptl_crystal_colour yellow
_exptl_crystal_density_diffrn 1.819
_exptl_crystal_description Block
_exptl_crystal_F_000 1416
_exptl_crystal_size_max 0.270
_exptl_crystal_size_mid 0.220
_exptl_crystal_size_min 0.120
_refine_diff_density_max 0.377
_refine_diff_density_min -0.503
_refine_diff_density_rms 0.060
_refine_ls_extinction_coef 0.00076(17)
_refine_ls_extinction_expression Fc^*^=kFc[1+0.001xFc^2^\l^3^/sin(2\q)]^-1/4^
_refine_ls_extinction_method 'SHELXL-2018/3 (Sheldrick, 2018)'
_refine_ls_goodness_of_fit_ref 1.012
_refine_ls_hydrogen_treatment constr
_refine_ls_matrix_type full
_refine_ls_number_parameters 164
_refine_ls_number_reflns 3332
_refine_ls_number_restraints 0
_refine_ls_restrained_S_all 1.012
_refine_ls_R_factor_all 0.0584
_refine_ls_R_factor_gt 0.0332
_refine_ls_shift/su_max 0.001
_refine_ls_shift/su_mean 0.000
_refine_ls_structure_factor_coef Fsqd
_refine_ls_weighting_details 'w=1/[\s^2^(Fo^2^)+(0.0409P)^2^+1.5353P] where P=(Fo^2^+2Fc^2^)/3'
_refine_ls_weighting_scheme calc
_refine_ls_wR_factor_gt 0.0781
_refine_ls_wR_factor_ref 0.0871
_reflns_Friedel_coverage 0.000
_reflns_number_gt 2383
_reflns_number_total 3332
_reflns_threshold_expression 'I > 2\s(I)'
_cod_data_source_file d1ce01569a2.cif
_cod_data_source_block Bromo_unsolvated
_cod_depositor_comments
;
The following automatic conversions were performed:

data item '_exptl_absorpt_correction_type' value 'Multi-scan' was
changed to 'multi-scan' in accordance with the
/home/data/users/saulius/crontab/automatic-downloads/rss-feeds/RSC/lib/dictionaries/cif_core.dic
dictionary named 'cif_core.dic' version 2.4.2 last updated on
2011-04-26.

Automatic conversion script
Id: cif_fix_values 7556 2019-12-06 15:28:31Z antanas 
;
_cod_original_cell_volume 2665.7(3)
_cod_original_sg_symbol_H-M 'P 42/n'
_cod_database_code 7244355
_shelx_shelxl_version_number 2018/3
_shelx_space_group_comment
;
The symmetry employed for this shelxl refinement is uniquely defined
by the following loop, which should always be used as a source of
symmetry information in preference to the above space-group names.
They are only intended as comments.
;
_shelx_estimated_absorpt_t_min 0.291
_shelx_estimated_absorpt_t_max 0.530

loop_
_space_group_symop_operation_xyz
'x, y, z'
'-y, x+1/2, z+1/2'
'-x+1/2, -y+1/2, z'
'y+1/2, -x, z+1/2'
'-x, -y, -z'
'y, -x-1/2, -z-1/2'
'x-1/2, y-1/2, -z'
'-y-1/2, x, -z-1/2'

loop_
_atom_site_label
_atom_site_type_symbol
_atom_site_fract_x
_atom_site_fract_y
_atom_site_fract_z
_atom_site_U_iso_or_equiv
_atom_site_adp_type
_atom_site_occupancy
_atom_site_site_symmetry_order
_atom_site_calc_flag
_atom_site_refinement_flags_posn
_atom_site_refinement_flags_adp
_atom_site_refinement_flags_occupancy
_atom_site_disorder_assembly
_atom_site_disorder_group
Br1 Br 0.10559(3) 0.32030(3) 0.47023(3) 0.07980(15) Uani 1 1 d . . . . .
N1 N 0.17353(15) 0.57025(15) 0.91619(17) 0.0470(5) Uani 1 1 d . . . . .
C1 C 0.21840(17) 0.56767(17) 0.83119(19) 0.0414(6) Uani 1 1 d . . . . .
Br2 Br 0.57972(2) 0.80344(2) 0.80721(3) 0.06320(13) Uani 1 1 d . . . . .
N2 N 0.09948(16) 0.50639(16) 0.92345(18) 0.0512(5) Uani 1 1 d . . . . .
C2 C 0.19109(16) 0.50895(17) 0.74262(19) 0.0391(5) Uani 1 1 d . . . . .
C3 C 0.10202(18) 0.51467(19) 0.7014(2) 0.0465(6) Uani 1 1 d . . . . .
H3 H 0.057828 0.557580 0.729206 0.056 Uiso 1 1 calc R U . . .
C4 C 0.07644(18) 0.4589(2) 0.6204(2) 0.0490(6) Uani 1 1 d . . . . .
H4 H 0.015356 0.463950 0.591781 0.059 Uiso 1 1 calc R U . . .
C5 C 0.14006(19) 0.39620(19) 0.58156(19) 0.0479(6) Uani 1 1 d . . . . .
C6 C 0.23049(19) 0.38936(19) 0.6201(2) 0.0475(6) Uani 1 1 d . . . . .
H6 H 0.274236 0.346090 0.592096 0.057 Uiso 1 1 calc R U . . .
C7 C 0.25528(18) 0.44634(18) 0.69940(19) 0.0451(6) Uani 1 1 d . . . . .
H7 H 0.317410 0.443262 0.725606 0.054 Uiso 1 1 calc R U . . .
C8 C 0.30343(17) 0.62777(17) 0.82437(18) 0.0416(6) Uani 1 1 d . . . . .
C9 C 0.34821(18) 0.65886(18) 0.9120(2) 0.0458(6) Uani 1 1 d . . . . .
H9 H 0.322500 0.643320 0.976407 0.055 Uiso 1 1 calc R U . . .
C10 C 0.42891(18) 0.71159(17) 0.9072(2) 0.0473(6) Uani 1 1 d . . . . .
H10 H 0.458721 0.732530 0.967617 0.057 Uiso 1 1 calc R U . . .
C11 C 0.46607(18) 0.73374(18) 0.8137(2) 0.0479(6) Uani 1 1 d . . . . .
C12 C 0.4227(2) 0.7069(2) 0.7253(2) 0.0557(7) Uani 1 1 d . . . . .
H12 H 0.447648 0.724774 0.661211 0.067 Uiso 1 1 calc R U . . .
C13 C 0.3414(2) 0.6530(2) 0.7314(2) 0.0526(7) Uani 1 1 d . . . . .
H13 H 0.311404 0.633051 0.670649 0.063 Uiso 1 1 calc R U . . .
C15 C 0.03940(18) 0.52966(19) 0.99058(19) 0.0454(6) Uani 1 1 d . . . . .
H15 H 0.047061 0.586284 1.027912 0.054 Uiso 1 1 calc R U . . .

loop_
_atom_site_aniso_label
_atom_site_aniso_U_11
_atom_site_aniso_U_22
_atom_site_aniso_U_33
_atom_site_aniso_U_23
_atom_site_aniso_U_13
_atom_site_aniso_U_12
Br1 0.0764(2) 0.1022(3) 0.0608(2) -0.02459(18) 0.00073(16) -0.0312(2)
N1 0.0437(12) 0.0463(12) 0.0511(13) -0.0005(10) 0.0067(10) -0.0062(9)
C1 0.0400(13) 0.0381(13) 0.0462(14) 0.0038(10) 0.0031(10) 0.0033(10)
Br2 0.04543(17) 0.0572(2) 0.0870(3) 0.01222(15) -0.00273(15) -0.00996(12)
N2 0.0480(13) 0.0537(13) 0.0519(13) -0.0030(11) 0.0097(10) -0.0101(10)
C2 0.0360(12) 0.0400(13) 0.0413(13) 0.0058(10) 0.0018(10) -0.0029(10)
C3 0.0379(13) 0.0473(14) 0.0545(16) 0.0070(12) 0.0040(11) 0.0013(11)
C4 0.0369(13) 0.0618(17) 0.0484(15) 0.0119(13) -0.0050(11) -0.0081(12)
C5 0.0520(15) 0.0521(15) 0.0395(14) 0.0043(11) 0.0012(12) -0.0159(12)
C6 0.0501(15) 0.0462(14) 0.0462(15) -0.0021(12) 0.0027(12) 0.0015(11)
C7 0.0379(13) 0.0505(15) 0.0471(14) 0.0026(12) -0.0028(11) 0.0024(11)
C8 0.0394(13) 0.0373(13) 0.0480(14) 0.0011(10) 0.0033(10) 0.0010(10)
C9 0.0492(15) 0.0444(14) 0.0438(14) 0.0022(11) 0.0040(11) 0.0007(11)
C10 0.0495(15) 0.0407(14) 0.0517(16) -0.0003(11) -0.0061(12) -0.0026(11)
C11 0.0380(13) 0.0382(13) 0.0675(18) 0.0053(12) 0.0007(12) -0.0033(10)
C12 0.0559(17) 0.0592(18) 0.0519(17) 0.0047(13) 0.0097(13) -0.0128(14)
C13 0.0534(16) 0.0626(18) 0.0417(14) -0.0002(13) 0.0025(12) -0.0096(13)
C15 0.0471(14) 0.0509(15) 0.0381(13) 0.0026(11) 0.0024(11) -0.0027(11)

loop_
_atom_type_symbol
_atom_type_description
_atom_type_scat_dispersion_real
_atom_type_scat_dispersion_imag
_atom_type_scat_source
C C 0.0033 0.0016 'International Tables Vol C Tables 4.2.6.8 and 6.1.1.4'
H H 0.0000 0.0000 'International Tables Vol C Tables 4.2.6.8 and 6.1.1.4'
Br Br -0.2901 2.4595 'International Tables Vol C Tables 4.2.6.8 and 6.1.1.4'
N N 0.0061 0.0033 'International Tables Vol C Tables 4.2.6.8 and 6.1.1.4'

loop_
_geom_angle_atom_site_label_1
_geom_angle_atom_site_label_2
_geom_angle_atom_site_label_3
_geom_angle
_geom_angle_site_symmetry_1
_geom_angle_site_symmetry_3
_geom_angle_publ_flag
C1 N1 N2 114.5(2) . . ?
N1 C1 C8 116.1(2) . . ?
N1 C1 C2 124.6(2) . . ?
C8 C1 C2 119.3(2) . . ?
C15 N2 N1 112.7(2) . . ?
C3 C2 C7 118.5(2) . . ?
C3 C2 C1 121.0(2) . . ?
C7 C2 C1 120.5(2) . . ?
C4 C3 C2 120.8(2) . . ?
C4 C3 H3 119.6 . . ?
C2 C3 H3 119.6 . . ?
C5 C4 C3 119.3(2) . . ?
C5 C4 H4 120.4 . . ?
C3 C4 H4 120.4 . . ?
C4 C5 C6 121.5(2) . . ?
C4 C5 Br1 119.4(2) . . ?
C6 C5 Br1 119.1(2) . . ?
C7 C6 C5 118.5(2) . . ?
C7 C6 H6 120.8 . . ?
C5 C6 H6 120.8 . . ?
C6 C7 C2 121.3(2) . . ?
C6 C7 H7 119.3 . . ?
C2 C7 H7 119.3 . . ?
C13 C8 C9 118.1(2) . . ?
C13 C8 C1 121.4(2) . . ?
C9 C8 C1 120.5(2) . . ?
C10 C9 C8 121.3(2) . . ?
C10 C9 H9 119.4 . . ?
C8 C9 H9 119.4 . . ?
C9 C10 C11 119.2(3) . . ?
C9 C10 H10 120.4 . . ?
C11 C10 H10 120.4 . . ?
C12 C11 C10 121.5(2) . . ?
C12 C11 Br2 119.4(2) . . ?
C10 C11 Br2 119.2(2) . . ?
C11 C12 C13 118.6(3) . . ?
C11 C12 H12 120.7 . . ?
C13 C12 H12 120.7 . . ?
C8 C13 C12 121.2(3) . . ?
C8 C13 H13 119.4 . . ?
C12 C13 H13 119.4 . . ?
N2 C15 C15 119.7(3) . 5_567 ?
N2 C15 H15 120.2 . . ?
C15 C15 H15 120.2 5_567 . ?

loop_
_geom_bond_atom_site_label_1
_geom_bond_atom_site_label_2
_geom_bond_distance
_geom_bond_site_symmetry_2
_geom_bond_publ_flag
Br1 C5 1.886(3) . ?
N1 C1 1.289(3) . ?
N1 N2 1.395(3) . ?
C1 C8 1.484(3) . ?
C1 C2 1.486(4) . ?
Br2 C11 1.899(3) . ?
N2 C15 1.273(3) . ?
C2 C3 1.381(3) . ?
C2 C7 1.397(4) . ?
C3 C4 1.378(4) . ?
C3 H3 0.9500 . ?
C4 C5 1.370(4) . ?
C4 H4 0.9500 . ?
C5 C6 1.387(4) . ?
C6 C7 1.368(4) . ?
C6 H6 0.9500 . ?
C7 H7 0.9500 . ?
C8 C13 1.386(4) . ?
C8 C9 1.390(4) . ?
C9 C10 1.373(4) . ?
C9 H9 0.9500 . ?
C10 C11 1.376(4) . ?
C10 H10 0.9500 . ?
C11 C12 1.372(4) . ?
C12 C13 1.389(4) . ?
C12 H12 0.9500 . ?
C13 H13 0.9500 . ?
C15 C15 1.425(5) 5_567 ?
C15 H15 0.9500 . ?
